data_1542584
loop_
_publ_author_name
'Lunsford, Allen M.'
'Beto, Christopher C.'
'Ding, Shengda'
'Erdem, \"Ozlen F.'
'Wang, Ning'
'Bhuvanesh, Nattamai'
'Hall, Michael B.'
'Darensbourg, Marcetta Y.'

_publ_section_title
;
 Cyanide-bridged iron complexes as biomimetics of tri-iron arrangements in
 maturases of the H cluster of the di-iron hydrogenase
;
_journal_issue 6
_journal_name_full 'Chem. Sci.'
_journal_page_first 3710
_journal_paper_doi 10.1039/C6SC00213G
_journal_volume 7
_journal_year 2016
_chemical_formula_moiety 'C40 H35 Fe3 N O5 P2 S2'
_chemical_formula_sum 'C40 H35 Fe3 N O5 P2 S2'
_chemical_formula_weight 903.30
_chemical_name_systematic
;
 ?
;
_space_group_crystal_system triclinic
_space_group_IT_number 2
_space_group_name_Hall '-P 1'
_space_group_name_H-M_alt 'P -1'
_symmetry_space_group_name_Hall '-P 1'
_symmetry_space_group_name_H-M 'P -1'
_atom_sites_solution_hydrogens geom
_audit_creation_date 2015-03-03
_audit_creation_method
;
Olex2 1.2-beta
(compiled 2014.10.22 svn.r3046 for OlexSys, GUI svn.r4928)
;
_audit_update_record
;
2016-01-14 deposited with the CCDC.
2016-02-18 downloaded from the CCDC.
;
_cell_angle_alpha 105.449(5)
_cell_angle_beta 100.216(5)
_cell_angle_gamma 110.921(4)
_cell_formula_units_Z 2
_cell_length_a 11.3103(15)
_cell_length_b 12.9416(18)
_cell_length_c 15.479(2)
_cell_measurement_reflns_used 9645
_cell_measurement_temperature 150.15
_cell_measurement_theta_max 27.777
_cell_measurement_theta_min 2.487
_cell_volume 1944.2(5)
_computing_cell_refinement 'SAINT v8.34A (Bruker, 2013)'
_computing_data_reduction 'SAINT v8.34A (Bruker, 2013)'
_computing_molecular_graphics 'Olex2 (Dolomanov et al., 2009)'
_computing_publication_material 'Olex2 (Dolomanov et al., 2009)'
_computing_structure_refinement 'XL (Sheldrick, 2008)'
_diffrn_ambient_temperature 150.15
_diffrn_measured_fraction_theta_full 0.999
_diffrn_measured_fraction_theta_max 0.981
_diffrn_measurement_device_type 'Bruker APEX-II CCD'
_diffrn_measurement_method '\f and \w scans'
_diffrn_radiation_type MoK\a
_diffrn_radiation_wavelength 0.71073
_diffrn_reflns_av_R_equivalents 0.0396
_diffrn_reflns_av_unetI/netI 0.0205
_diffrn_reflns_Laue_measured_fraction_full 0.999
_diffrn_reflns_Laue_measured_fraction_max 0.981
_diffrn_reflns_limit_h_max 14
_diffrn_reflns_limit_h_min -14
_diffrn_reflns_limit_k_max 16
_diffrn_reflns_limit_k_min -16
_diffrn_reflns_limit_l_max 20
_diffrn_reflns_limit_l_min -20
_diffrn_reflns_number 87852
_diffrn_reflns_point_group_measured_fraction_full 0.999
_diffrn_reflns_point_group_measured_fraction_max 0.981
_diffrn_reflns_theta_full 25.242
_diffrn_reflns_theta_max 27.898
_diffrn_reflns_theta_min 2.023
_diffrn_standards_number 0
_exptl_absorpt_coefficient_mu 1.339
_exptl_absorpt_correction_T_max 0.7456
_exptl_absorpt_correction_T_min 0.6533
_exptl_absorpt_correction_type multi-scan
_exptl_absorpt_process_details
;
SADABS-2014/3 (Bruker,2014) was used for absorption correction.
wR2(int) was 0.0671 before and 0.0493 after correction.
The Ratio of minimum to maximum transmission is 0.8762.
The \l/2 correction factor is Not present.
;
_exptl_crystal_colour brown
_exptl_crystal_colour_primary brown
_exptl_crystal_density_diffrn 1.543
_exptl_crystal_description block
_exptl_crystal_F_000 924
_exptl_crystal_size_max 0.15
_exptl_crystal_size_mid 0.14
_exptl_crystal_size_min 0.1
_refine_diff_density_max 1.370
_refine_diff_density_min -0.472
_refine_diff_density_rms 0.076
_refine_ls_extinction_method none
_refine_ls_goodness_of_fit_ref 1.037
_refine_ls_hydrogen_treatment constr
_refine_ls_matrix_type full
_refine_ls_number_parameters 478
_refine_ls_number_reflns 9112
_refine_ls_number_restraints 90
_refine_ls_restrained_S_all 1.053
_refine_ls_R_factor_all 0.0469
_refine_ls_R_factor_gt 0.0366
_refine_ls_shift/su_max 0.001
_refine_ls_shift/su_mean 0.000
_refine_ls_structure_factor_coef Fsqd
_refine_ls_weighting_details 'w=1/[\s^2^(Fo^2^)+(0.0406P)^2^+2.8009P] where P=(Fo^2^+2Fc^2^)/3'
_refine_ls_weighting_scheme calc
_refine_ls_wR_factor_gt 0.0864
_refine_ls_wR_factor_ref 0.0946
_reflns_Friedel_coverage 0.000
_reflns_number_gt 7750
_reflns_number_total 9112
_reflns_threshold_expression 'I > 2\s(I)'
_cod_data_source_file c6sc00213g3.cif
_cod_data_source_block pdtisomer
_cod_depositor_comments 'Adding full bibliography for 1542583--1542586.cif.'
_cod_database_code 1542584
_shelxl_version_number 2014-3
_shelx_space_group_comment
;
The symmetry employed for this shelxl refinement is uniquely defined
by the following loop, which should always be used as a source of
symmetry information in preference to the above space-group names.
They are only intended as comments.
;
_shelx_estimated_absorpt_t_max 0.878
_shelx_estimated_absorpt_t_min 0.824
_olex2_refinement_description
;
1. Fixed Uiso
 At 1.2 times of:
  All C(H) groups, All C(H,H) groups
2. Uiso/Uaniso restraints and constraints
C36 \\sim C37 \\sim C38 \\sim C39 \\sim C40: within 1.7A with sigma of 0.01 and
sigma for terminal atoms of 0.02
C18 \\sim C19 \\sim C20 \\sim C21 \\sim C22: within 1.7A with sigma of 0.01 and
sigma for terminal atoms of 0.02
3. Rigid body (RIGU) restrains
 C36, C37, C38, C39, C40
 with sigma for 1-2 distances of 0.01 and sigma for 1-3 distances of 0.01
 C18, C19, C20, C21, C22
 with sigma for 1-2 distances of 0.01 and sigma for 1-3 distances of 0.01
4.a Secondary CH2 refined with riding coordinates:
 C11(H11A,H11B), C10(H10A,H10B), C1(H1A,H1B), C3(H3A,H3B), C2(H2A,H2B)
4.b Aromatic/amide H refined with riding coordinates:
 C24(H24), C25(H25), C28(H28), C14(H14), C34(H34), C30(H30), C33(H33),
 C26(H26), C27(H27), C15(H15), C31(H31), C18(H18), C13(H13), C36(H36), C32(H32),
  C22(H22), C16(H16), C12(H12), C19(H19), C38(H38), C37(H37), C40(H40),
 C20(H20), C21(H21), C39(H39)
;
_olex2_submission_special_instructions 'No special instructions were received'

loop_
_space_group_symop_operation_xyz
'x, y, z'
'-x, -y, -z'

loop_
_atom_site_label
_atom_site_type_symbol
_atom_site_fract_x
_atom_site_fract_y
_atom_site_fract_z
_atom_site_U_iso_or_equiv
_atom_site_adp_type
_atom_site_occupancy
_atom_site_site_symmetry_order
_atom_site_calc_flag
_atom_site_refinement_flags_posn
_atom_site_refinement_flags_adp
Fe3 Fe 0.64653(3) 0.48506(3) 0.28872(2) 0.02114(8) Uani 1 1 d . .
Fe2 Fe 0.69022(3) 0.86431(3) 0.24939(2) 0.02219(8) Uani 1 1 d . .
Fe1 Fe 0.70489(4) 0.97359(3) 0.41511(2) 0.02743(9) Uani 1 1 d . .
P3 P 0.67498(6) 0.42326(5) 0.15280(4) 0.02022(12) Uani 1 1 d . .
S1 S 0.86544(6) 0.92301(5) 0.37454(4) 0.02543(12) Uani 1 1 d . .
P4 P 0.43611(6) 0.39925(5) 0.21412(4) 0.02009(12) Uani 1 1 d . .
S2 S 0.71578(7) 1.05240(5) 0.30234(4) 0.02990(14) Uani 1 1 d . .
O5 O 0.8010(2) 0.84660(17) 0.09214(13) 0.0401(5) Uani 1 1 d . .
O4 O 0.4157(2) 0.79727(19) 0.14431(15) 0.0438(5) Uani 1 1 d . .
N1 N 0.6515(2) 0.70661(17) 0.25469(14) 0.0245(4) Uani 1 1 d . .
O1 O 0.8615(2) 1.18059(19) 0.58874(15) 0.0496(5) Uani 1 1 d . .
O3 O 0.6329(3) 0.7927(2) 0.50036(18) 0.0553(6) Uani 1 1 d . .
O2 O 0.4339(2) 0.9555(3) 0.38112(17) 0.0618(7) Uani 1 1 d . .
C23 C 0.7990(2) 0.5290(2) 0.11995(16) 0.0229(4) Uani 1 1 d . .
C24 C 0.8051(2) 0.5005(2) 0.02812(17) 0.0257(5) Uani 1 1 d . .
H24 H 0.7394 0.4288 -0.0193 0.031 Uiso 1 1 calc R .
C17 C 0.7250(3) 0.3012(2) 0.12723(16) 0.0275(5) Uani 1 1 d . .
C29 C 0.3321(2) 0.4650(2) 0.26170(16) 0.0231(4) Uani 1 1 d . .
C11 C 0.4200(2) 0.4081(2) 0.09637(16) 0.0236(4) Uani 1 1 d . .
H11A H 0.3279 0.3570 0.0548 0.028 Uiso 1 1 calc R .
H11B H 0.4415 0.4906 0.1002 0.028 Uiso 1 1 calc R .
C25 C 0.9068(3) 0.5762(2) 0.00540(19) 0.0314(5) Uani 1 1 d . .
H25 H 0.9092 0.5577 -0.0578 0.038 Uiso 1 1 calc R .
C10 C 0.5167(2) 0.3662(2) 0.05747(16) 0.0254(5) Uani 1 1 d . .
H10A H 0.5346 0.3954 0.0060 0.030 Uiso 1 1 calc R .
H10B H 0.4769 0.2785 0.0315 0.030 Uiso 1 1 calc R .
C9 C 0.6463(2) 0.6203(2) 0.26593(15) 0.0229(4) Uani 1 1 d . .
C28 C 0.8965(3) 0.6336(2) 0.18906(19) 0.0307(5) Uani 1 1 d . .
H28 H 0.8924 0.6545 0.2518 0.037 Uiso 1 1 calc R .
C8 C 0.7575(3) 0.8511(2) 0.15348(17) 0.0278(5) Uani 1 1 d . .
C7 C 0.5227(3) 0.8230(2) 0.18529(17) 0.0290(5) Uani 1 1 d . .
C14 C 0.6287(3) 0.4270(3) 0.40121(18) 0.0352(6) Uani 1 1 d . .
H14 H 0.5483 0.3750 0.4063 0.042 Uiso 1 1 calc R .
C34 C 0.2646(3) 0.4215(2) 0.32036(17) 0.0292(5) Uani 1 1 d . .
H34 H 0.2683 0.3544 0.3326 0.035 Uiso 1 1 calc R .
C6 C 0.6627(3) 0.8615(2) 0.46603(19) 0.0350(6) Uani 1 1 d . .
C30 C 0.3262(3) 0.5642(2) 0.2457(2) 0.0348(6) Uani 1 1 d . .
H30 H 0.3720 0.5953 0.2060 0.042 Uiso 1 1 calc R .
C35 C 0.3374(3) 0.2419(2) 0.18902(18) 0.0293(5) Uani 1 1 d . .
C4 C 0.7997(3) 1.1011(2) 0.52120(19) 0.0345(6) Uani 1 1 d . .
C33 C 0.1917(3) 0.4757(3) 0.3613(2) 0.0359(6) Uani 1 1 d . .
H33 H 0.1451 0.4450 0.4007 0.043 Uiso 1 1 calc R .
C26 C 1.0044(3) 0.6785(2) 0.0748(2) 0.0379(6) Uani 1 1 d . .
H26 H 1.0754 0.7292 0.0596 0.045 Uiso 1 1 calc R .
C27 C 0.9996(3) 0.7075(2) 0.1663(2) 0.0386(6) Uani 1 1 d . .
H27 H 1.0670 0.7782 0.2137 0.046 Uiso 1 1 calc R .
C15 C 0.7162(3) 0.3920(3) 0.36085(19) 0.0386(6) Uani 1 1 d . .
H15 H 0.7056 0.3130 0.3336 0.046 Uiso 1 1 calc R .
C1 C 1.0092(3) 1.0531(3) 0.3828(2) 0.0379(6) Uani 1 1 d . .
H1A H 1.0445 1.1096 0.4485 0.045 Uiso 1 1 calc R .
H1B H 1.0790 1.0276 0.3696 0.045 Uiso 1 1 calc R .
C31 C 0.2537(3) 0.6179(3) 0.2875(2) 0.0421(7) Uani 1 1 d . .
H31 H 0.2503 0.6856 0.2763 0.051 Uiso 1 1 calc R .
C18 C 0.6324(4) 0.1839(3) 0.1019(2) 0.0474(8) Uani 1 1 d . U
H18 H 0.5424 0.1669 0.0983 0.057 Uiso 1 1 calc R .
C5 C 0.5399(3) 0.9633(3) 0.3957(2) 0.0407(6) Uani 1 1 d . .
C3 C 0.8849(3) 1.1647(2) 0.3297(2) 0.0410(7) Uani 1 1 d . .
H3A H 0.8837 1.2114 0.2886 0.049 Uiso 1 1 calc R .
H3B H 0.9127 1.2194 0.3955 0.049 Uiso 1 1 calc R .
C13 C 0.6787(3) 0.5512(3) 0.43295(18) 0.0423(7) Uani 1 1 d . .
H13 H 0.6385 0.5977 0.4626 0.051 Uiso 1 1 calc R .
C36 C 0.2059(3) 0.1883(3) 0.1332(2) 0.0457(7) Uani 1 1 d . U
H36 H 0.1704 0.2328 0.1061 0.055 Uiso 1 1 calc R .
C2 C 0.9859(3) 1.1185(3) 0.3186(2) 0.0422(7) Uani 1 1 d . .
H2A H 1.0711 1.1858 0.3298 0.051 Uiso 1 1 calc R .
H2B H 0.9585 1.0644 0.2527 0.051 Uiso 1 1 calc R .
C32 C 0.1869(3) 0.5738(3) 0.3449(2) 0.0393(6) Uani 1 1 d . .
H32 H 0.1374 0.6110 0.3732 0.047 Uiso 1 1 calc R .
C22 C 0.8576(4) 0.3247(3) 0.1375(3) 0.0524(9) Uani 1 1 d . U
H22 H 0.9224 0.4042 0.1578 0.063 Uiso 1 1 calc R .
C16 C 0.8231(3) 0.4959(3) 0.3681(2) 0.0487(8) Uani 1 1 d . .
H16 H 0.8975 0.4990 0.3467 0.058 Uiso 1 1 calc R .
C12 C 0.8006(3) 0.5940(3) 0.4124(2) 0.0510(8) Uani 1 1 d . .
H12 H 0.8571 0.6747 0.4261 0.061 Uiso 1 1 calc R .
C19 C 0.6713(5) 0.0924(3) 0.0821(2) 0.0667(11) Uani 1 1 d . U
H19 H 0.6075 0.0129 0.0640 0.080 Uiso 1 1 calc R .
C38 C 0.1727(5) 0.0086(3) 0.1536(3) 0.0727(12) Uani 1 1 d . U
H38 H 0.1155 -0.0705 0.1441 0.087 Uiso 1 1 calc R .
C37 C 0.1258(4) 0.0714(3) 0.1166(3) 0.0634(11) Uani 1 1 d . U
H37 H 0.0362 0.0362 0.0781 0.076 Uiso 1 1 calc R .
C40 C 0.3878(5) 0.1750(3) 0.2243(3) 0.0650(11) Uani 1 1 d . U
H40 H 0.4784 0.2083 0.2607 0.078 Uiso 1 1 calc R .
C20 C 0.8015(5) 0.1160(4) 0.0884(3) 0.0730(11) Uani 1 1 d . U
H20 H 0.8270 0.0527 0.0724 0.088 Uiso 1 1 calc R .
C21 C 0.8956(5) 0.2319(4) 0.1180(3) 0.0724(11) Uani 1 1 d . U
H21 H 0.9863 0.2483 0.1252 0.087 Uiso 1 1 calc R .
C39 C 0.3038(6) 0.0559(3) 0.2061(3) 0.0894(15) Uani 1 1 d . U
H39 H 0.3376 0.0083 0.2300 0.107 Uiso 1 1 calc R .

loop_
_atom_site_aniso_label
_atom_site_aniso_U_11
_atom_site_aniso_U_22
_atom_site_aniso_U_33
_atom_site_aniso_U_23
_atom_site_aniso_U_13
_atom_site_aniso_U_12
Fe3 0.02237(16) 0.02236(16) 0.01852(15) 0.00705(12) 0.00533(12) 0.00996(13)
Fe2 0.02636(17) 0.01752(15) 0.02000(16) 0.00441(12) 0.00643(13) 0.00838(13)
Fe1 0.03490(19) 0.02491(17) 0.02218(17) 0.00486(13) 0.01062(14) 0.01407(15)
P3 0.0207(3) 0.0205(3) 0.0203(3) 0.0073(2) 0.0065(2) 0.0096(2)
S1 0.0271(3) 0.0231(3) 0.0229(3) 0.0068(2) 0.0065(2) 0.0088(2)
P4 0.0208(3) 0.0187(3) 0.0225(3) 0.0090(2) 0.0070(2) 0.0089(2)
S2 0.0398(3) 0.0204(3) 0.0283(3) 0.0074(2) 0.0086(3) 0.0134(2)
O5 0.0488(12) 0.0367(10) 0.0305(10) 0.0085(8) 0.0190(9) 0.0129(9)
O4 0.0351(11) 0.0413(11) 0.0444(12) 0.0092(9) -0.0008(9) 0.0152(9)
N1 0.0275(10) 0.0200(9) 0.0229(10) 0.0040(8) 0.0089(8) 0.0088(8)
O1 0.0586(14) 0.0364(11) 0.0376(11) -0.0062(9) 0.0055(10) 0.0208(10)
O3 0.0795(17) 0.0436(12) 0.0630(15) 0.0307(12) 0.0448(14) 0.0291(12)
O2 0.0489(14) 0.101(2) 0.0501(14) 0.0282(14) 0.0225(11) 0.0430(14)
C23 0.0225(10) 0.0239(11) 0.0266(11) 0.0113(9) 0.0097(9) 0.0118(9)
C24 0.0278(12) 0.0252(11) 0.0265(12) 0.0093(9) 0.0093(9) 0.0135(10)
C17 0.0402(13) 0.0306(12) 0.0224(11) 0.0127(10) 0.0130(10) 0.0226(11)
C29 0.0202(10) 0.0225(11) 0.0254(11) 0.0078(9) 0.0061(9) 0.0090(9)
C11 0.0233(11) 0.0245(11) 0.0230(11) 0.0098(9) 0.0055(9) 0.0099(9)
C25 0.0372(14) 0.0332(13) 0.0341(13) 0.0176(11) 0.0202(11) 0.0179(11)
C10 0.0246(11) 0.0286(12) 0.0204(11) 0.0077(9) 0.0049(9) 0.0102(9)
C9 0.0222(10) 0.0231(11) 0.0178(10) 0.0022(8) 0.0069(8) 0.0069(9)
C28 0.0306(12) 0.0275(12) 0.0304(13) 0.0081(10) 0.0112(10) 0.0094(10)
C8 0.0326(12) 0.0192(11) 0.0246(12) 0.0040(9) 0.0054(10) 0.0076(9)
C7 0.0352(13) 0.0222(11) 0.0263(12) 0.0063(9) 0.0072(10) 0.0113(10)
C14 0.0402(14) 0.0486(16) 0.0273(13) 0.0227(12) 0.0114(11) 0.0231(13)
C34 0.0323(13) 0.0294(12) 0.0283(12) 0.0107(10) 0.0123(10) 0.0140(10)
C6 0.0428(15) 0.0324(13) 0.0325(13) 0.0088(11) 0.0189(12) 0.0174(12)
C30 0.0332(13) 0.0339(14) 0.0498(16) 0.0225(12) 0.0201(12) 0.0192(11)
C35 0.0388(13) 0.0187(11) 0.0293(12) 0.0085(9) 0.0158(10) 0.0085(10)
C4 0.0449(15) 0.0310(13) 0.0303(13) 0.0072(11) 0.0137(12) 0.0206(12)
C33 0.0341(14) 0.0411(15) 0.0350(14) 0.0122(12) 0.0180(11) 0.0162(12)
C26 0.0403(15) 0.0288(13) 0.0517(17) 0.0201(12) 0.0267(13) 0.0125(11)
C27 0.0365(14) 0.0266(13) 0.0425(16) 0.0074(11) 0.0139(12) 0.0051(11)
C15 0.0483(16) 0.0506(17) 0.0294(13) 0.0192(12) 0.0072(12) 0.0333(14)
C1 0.0265(13) 0.0361(14) 0.0374(15) 0.0126(12) 0.0040(11) 0.0017(11)
C31 0.0388(15) 0.0353(14) 0.066(2) 0.0218(14) 0.0227(14) 0.0249(13)
C18 0.063(2) 0.0286(14) 0.0420(16) 0.0051(12) -0.0003(14) 0.0226(14)
C5 0.0486(17) 0.0512(17) 0.0278(13) 0.0124(12) 0.0167(12) 0.0262(14)
C3 0.0511(17) 0.0210(12) 0.0399(15) 0.0104(11) 0.0103(13) 0.0054(12)
C13 0.066(2) 0.0459(16) 0.0173(12) 0.0100(11) 0.0100(12) 0.0291(15)
C36 0.0369(15) 0.0301(14) 0.0564(19) 0.0064(13) 0.0183(14) 0.0038(12)
C2 0.0427(16) 0.0303(14) 0.0427(16) 0.0120(12) 0.0151(13) 0.0035(12)
C32 0.0302(13) 0.0372(14) 0.0490(17) 0.0057(12) 0.0156(12) 0.0182(12)
C22 0.0612(19) 0.072(2) 0.083(2) 0.062(2) 0.0518(18) 0.0527(18)
C16 0.0311(14) 0.085(3) 0.0350(15) 0.0287(16) 0.0043(12) 0.0270(16)
C12 0.0492(18) 0.0466(18) 0.0256(14) 0.0099(13) -0.0110(12) -0.0010(14)
C19 0.119(3) 0.0373(16) 0.0432(18) 0.0077(14) 0.0020(19) 0.048(2)
C38 0.102(3) 0.0280(16) 0.058(2) 0.0067(15) 0.033(2) -0.0027(18)
C37 0.062(2) 0.0332(16) 0.062(2) 0.0012(15) 0.0294(18) -0.0082(15)
C40 0.092(3) 0.0313(16) 0.059(2) 0.0193(15) -0.0040(19) 0.0230(17)
C20 0.142(4) 0.079(2) 0.063(2) 0.0447(19) 0.058(2) 0.091(3)
C21 0.098(3) 0.103(3) 0.104(3) 0.082(2) 0.077(2) 0.086(2)
C39 0.136(4) 0.0370(19) 0.084(3) 0.0337(19) 0.010(3) 0.028(2)

loop_
_atom_type_symbol
_atom_type_description
_atom_type_scat_dispersion_real
_atom_type_scat_dispersion_imag
_atom_type_scat_source
C C 0.0033 0.0016 'International Tables Vol C Tables 4.2.6.8 and 6.1.1.4'
H H 0.0000 0.0000 'International Tables Vol C Tables 4.2.6.8 and 6.1.1.4'
Fe Fe 0.3463 0.8444 'International Tables Vol C Tables 4.2.6.8 and 6.1.1.4'
N N 0.0061 0.0033 'International Tables Vol C Tables 4.2.6.8 and 6.1.1.4'
O O 0.0106 0.0060 'International Tables Vol C Tables 4.2.6.8 and 6.1.1.4'
P P 0.1023 0.0942 'International Tables Vol C Tables 4.2.6.8 and 6.1.1.4'
S S 0.1246 0.1234 'International Tables Vol C Tables 4.2.6.8 and 6.1.1.4'

loop_
_geom_angle_atom_site_label_1
_geom_angle_atom_site_label_2
_geom_angle_atom_site_label_3
_geom_angle
P4 Fe3 P3 86.22(3)
C9 Fe3 P3 89.10(7)
C9 Fe3 P4 86.59(7)
C9 Fe3 C14 133.58(10)
C9 Fe3 C15 155.51(11)
C9 Fe3 C13 96.69(11)
C9 Fe3 C16 118.61(13)
C9 Fe3 C12 89.27(12)
C14 Fe3 P3 137.31(8)
C14 Fe3 P4 95.56(8)
C14 Fe3 C15 39.13(11)
C14 Fe3 C16 65.77(12)
C15 Fe3 P3 102.40(8)
C15 Fe3 P4 115.37(9)
C13 Fe3 P3 162.45(10)
C13 Fe3 P4 110.59(10)
C13 Fe3 C14 39.45(12)
C13 Fe3 C15 66.44(12)
C13 Fe3 C16 66.50(13)
C16 Fe3 P3 96.18(9)
C16 Fe3 P4 154.65(11)
C16 Fe3 C15 39.44(13)
C12 Fe3 P3 124.04(11)
C12 Fe3 P4 149.41(11)
C12 Fe3 C14 66.16(12)
C12 Fe3 C15 66.34(13)
C12 Fe3 C13 39.94(14)
C12 Fe3 C16 39.42(14)
S1 Fe2 Fe1 56.55(2)
S2 Fe2 Fe1 55.84(2)
S2 Fe2 S1 85.45(3)
N1 Fe2 Fe1 99.87(6)
N1 Fe2 S1 83.97(6)
N1 Fe2 S2 155.22(6)
C8 Fe2 Fe1 150.93(8)
C8 Fe2 S1 103.52(8)
C8 Fe2 S2 105.84(8)
C8 Fe2 N1 98.41(10)
C8 Fe2 C7 98.49(12)
C7 Fe2 Fe1 102.80(8)
C7 Fe2 S1 157.99(8)
C7 Fe2 S2 88.21(8)
C7 Fe2 N1 93.30(10)
S1 Fe1 Fe2 55.559(19)
S2 Fe1 Fe2 55.79(2)
S2 Fe1 S1 84.80(3)
C6 Fe1 Fe2 104.20(9)
C6 Fe1 S1 89.93(9)
C6 Fe1 S2 158.26(9)
C6 Fe1 C4 98.89(13)
C4 Fe1 Fe2 146.95(9)
C4 Fe1 S1 101.74(9)
C4 Fe1 S2 102.82(9)
C5 Fe1 Fe2 99.49(9)
C5 Fe1 S1 154.06(10)
C5 Fe1 S2 85.79(10)
C5 Fe1 C6 89.93(14)
C5 Fe1 C4 103.90(13)
C23 P3 Fe3 118.29(8)
C23 P3 C17 99.84(11)
C23 P3 C10 105.01(11)
C17 P3 Fe3 118.34(8)
C17 P3 C10 103.55(11)
C10 P3 Fe3 110.02(8)
Fe2 S1 Fe1 67.89(2)
C1 S1 Fe2 113.21(9)
C1 S1 Fe1 111.19(10)
C29 P4 Fe3 117.25(8)
C29 P4 C11 105.43(11)
C29 P4 C35 101.56(11)
C11 P4 Fe3 106.45(8)
C35 P4 Fe3 121.33(9)
C35 P4 C11 103.04(11)
Fe2 S2 Fe1 68.36(2)
C3 S2 Fe2 114.96(10)
C3 S2 Fe1 109.33(10)
C9 N1 Fe2 170.58(19)
C24 C23 P3 120.51(18)
C24 C23 C28 119.4(2)
C28 C23 P3 119.76(18)
C23 C24 H24 119.8
C25 C24 C23 120.3(2)
C25 C24 H24 119.8
C18 C17 P3 120.9(2)
C22 C17 P3 120.1(2)
C22 C17 C18 118.9(3)
C34 C29 P4 120.21(18)
C34 C29 C30 118.7(2)
C30 C29 P4 120.94(18)
P4 C11 H11A 110.2
P4 C11 H11B 110.2
H11A C11 H11B 108.5
C10 C11 P4 107.52(15)
C10 C11 H11A 110.2
C10 C11 H11B 110.2
C24 C25 H25 120.1
C26 C25 C24 119.8(2)
C26 C25 H25 120.1
P3 C10 H10A 109.7
P3 C10 H10B 109.7
C11 C10 P3 109.81(15)
C11 C10 H10A 109.7
C11 C10 H10B 109.7
H10A C10 H10B 108.2
N1 C9 Fe3 177.1(2)
C23 C28 H28 120.0
C27 C28 C23 120.0(2)
C27 C28 H28 120.0
O5 C8 Fe2 177.6(2)
O4 C7 Fe2 179.5(2)
Fe3 C14 H14 125.3
C15 C14 Fe3 70.88(15)
C15 C14 H14 125.4
C15 C14 C13 109.2(3)
C13 C14 Fe3 69.99(15)
C13 C14 H14 125.4
C29 C34 H34 119.8
C29 C34 C33 120.4(2)
C33 C34 H34 119.8
O3 C6 Fe1 176.9(3)
C29 C30 H30 119.9
C31 C30 C29 120.3(3)
C31 C30 H30 119.9
C36 C35 P4 119.1(2)
C40 C35 P4 122.4(2)
C40 C35 C36 118.5(3)
O1 C4 Fe1 178.4(3)
C34 C33 H33 119.9
C32 C33 C34 120.3(3)
C32 C33 H33 119.9
C25 C26 H26 119.8
C25 C26 C27 120.4(2)
C27 C26 H26 119.8
C28 C27 H27 119.9
C26 C27 C28 120.1(3)
C26 C27 H27 119.9
Fe3 C15 H15 125.4
C14 C15 Fe3 69.99(15)
C14 C15 H15 126.3
C14 C15 C16 107.3(3)
C16 C15 Fe3 69.87(16)
C16 C15 H15 126.3
S1 C1 H1A 108.1
S1 C1 H1B 108.1
H1A C1 H1B 107.3
C2 C1 S1 116.73(19)
C2 C1 H1A 108.1
C2 C1 H1B 108.1
C30 C31 H31 119.7
C32 C31 C30 120.5(3)
C32 C31 H31 119.7
C17 C18 H18 119.8
C19 C18 C17 120.4(4)
C19 C18 H18 119.8
O2 C5 Fe1 178.4(3)
S2 C3 H3A 108.4
S2 C3 H3B 108.4
H3A C3 H3B 107.5
C2 C3 S2 115.48(19)
C2 C3 H3A 108.4
C2 C3 H3B 108.4
Fe3 C13 H13 124.6
C14 C13 Fe3 70.56(15)
C14 C13 H13 126.5
C14 C13 C12 107.1(3)
C12 C13 Fe3 69.96(16)
C12 C13 H13 126.5
C35 C36 H36 119.5
C37 C36 C35 121.0(4)
C37 C36 H36 119.5
C1 C2 H2A 108.4
C1 C2 H2B 108.4
C3 C2 C1 115.5(3)
C3 C2 H2A 108.4
C3 C2 H2B 108.4
H2A C2 H2B 107.5
C33 C32 H32 120.1
C31 C32 C33 119.8(2)
C31 C32 H32 120.1
C17 C22 H22 119.9
C17 C22 C21 120.1(4)
C21 C22 H22 119.9
Fe3 C16 H16 125.2
C15 C16 Fe3 70.69(15)
C15 C16 H16 125.8
C12 C16 Fe3 69.91(17)
C12 C16 C15 108.4(3)
C12 C16 H16 125.8
Fe3 C12 H12 124.8
C13 C12 Fe3 70.10(16)
C13 C12 H12 126.0
C16 C12 Fe3 70.67(16)
C16 C12 C13 108.0(3)
C16 C12 H12 126.0
C18 C19 H19 119.8
C20 C19 C18 120.4(4)
C20 C19 H19 119.8
C37 C38 H38 119.6
C37 C38 C39 120.8(3)
C39 C38 H38 119.6
C36 C37 H37 119.8
C38 C37 C36 120.5(4)
C38 C37 H37 119.8
C35 C40 H40 120.4
C35 C40 C39 119.1(4)
C39 C40 H40 120.4
C19 C20 H20 120.0
C19 C20 C21 120.0(3)
C21 C20 H20 120.0
C22 C21 H21 119.9
C20 C21 C22 120.2(4)
C20 C21 H21 119.9
C38 C39 C40 120.0(4)
C38 C39 H39 120.0
C40 C39 H39 120.0

loop_
_geom_bond_atom_site_label_1
_geom_bond_atom_site_label_2
_geom_bond_distance
Fe3 P3 2.1672(7)
Fe3 P4 2.1645(7)
Fe3 C9 1.877(2)
Fe3 C14 2.086(3)
Fe3 C15 2.097(3)
Fe3 C13 2.078(3)
Fe3 C16 2.087(3)
Fe3 C12 2.077(3)
Fe2 Fe1 2.5212(6)
Fe2 S1 2.2442(7)
Fe2 S2 2.2430(7)
Fe2 N1 1.956(2)
Fe2 C8 1.781(3)
Fe2 C7 1.785(3)
Fe1 S1 2.2704(7)
Fe1 S2 2.2444(8)
Fe1 C6 1.789(3)
Fe1 C4 1.800(3)
Fe1 C5 1.786(3)
P3 C23 1.831(2)
P3 C17 1.833(2)
P3 C10 1.861(2)
S1 C1 1.830(3)
P4 C29 1.827(2)
P4 C11 1.837(2)
P4 C35 1.829(2)
S2 C3 1.830(3)
O5 C8 1.142(3)
O4 C7 1.142(3)
N1 C9 1.158(3)
O1 C4 1.137(3)
O3 C6 1.136(3)
O2 C5 1.142(4)
C23 C24 1.391(3)
C23 C28 1.391(3)
C24 H24 0.9500
C24 C25 1.389(3)
C17 C18 1.398(4)
C17 C22 1.389(4)
C29 C34 1.391(3)
C29 C30 1.394(3)
C11 H11A 0.9900
C11 H11B 0.9900
C11 C10 1.529(3)
C25 H25 0.9500
C25 C26 1.379(4)
C10 H10A 0.9900
C10 H10B 0.9900
C28 H28 0.9500
C28 C27 1.388(4)
C14 H14 0.9500
C14 C15 1.401(4)
C14 C13 1.406(4)
C34 H34 0.9500
C34 C33 1.391(4)
C30 H30 0.9500
C30 C31 1.389(4)
C35 C36 1.389(4)
C35 C40 1.366(4)
C33 H33 0.9500
C33 C32 1.377(4)
C26 H26 0.9500
C26 C27 1.381(4)
C27 H27 0.9500
C15 H15 0.9500
C15 C16 1.412(5)
C1 H1A 0.9900
C1 H1B 0.9900
C1 C2 1.512(4)
C31 H31 0.9500
C31 C32 1.374(4)
C18 H18 0.9500
C18 C19 1.384(4)
C3 H3A 0.9900
C3 H3B 0.9900
C3 C2 1.480(5)
C13 H13 0.9500
C13 C12 1.419(5)
C36 H36 0.9500
C36 C37 1.381(4)
C2 H2A 0.9900
C2 H2B 0.9900
C32 H32 0.9500
C22 H22 0.9500
C22 C21 1.392(5)
C16 H16 0.9500
C16 C12 1.404(5)
C12 H12 0.9500
C19 H19 0.9500
C19 C20 1.372(7)
C38 H38 0.9500
C38 C37 1.310(6)
C38 C39 1.375(7)
C37 H37 0.9500
C40 H40 0.9500
C40 C39 1.409(5)
C20 H20 0.9500
C20 C21 1.384(7)
C21 H21 0.9500
C39 H39 0.9500

loop_
_geom_torsion_atom_site_label_1
_geom_torsion_atom_site_label_2
_geom_torsion_atom_site_label_3
_geom_torsion_atom_site_label_4
_geom_torsion
Fe3 P3 C23 C24 -168.61(16)
Fe3 P3 C23 C28 18.0(2)
Fe3 P3 C17 C18 78.3(2)
Fe3 P3 C17 C22 -98.4(2)
Fe3 P3 C10 C11 15.51(18)
Fe3 P4 C29 C34 -95.99(19)
Fe3 P4 C29 C30 79.4(2)
Fe3 P4 C11 C10 48.86(16)
Fe3 P4 C35 C36 -173.87(19)
Fe3 P4 C35 C40 7.1(3)
Fe3 C14 C15 C16 60.18(18)
Fe3 C14 C13 C12 -60.75(18)
Fe3 C15 C16 C12 60.0(2)
Fe3 C13 C12 C16 -60.82(19)
Fe3 C16 C12 C13 60.46(19)
Fe2 S1 C1 C2 11.6(3)
Fe2 S2 C3 C2 -3.1(3)
Fe1 S1 C1 C2 -62.5(2)
Fe1 S2 C3 C2 71.3(2)
P3 C23 C24 C25 -174.04(18)
P3 C23 C28 C27 172.5(2)
P3 C17 C18 C19 179.5(2)
P3 C17 C22 C21 180.0(3)
S1 C1 C2 C3 58.7(3)
P4 C29 C34 C33 176.1(2)
P4 C29 C30 C31 -175.7(2)
P4 C11 C10 P3 -39.56(19)
P4 C35 C36 C37 -176.5(3)
P4 C35 C40 C39 176.6(3)
S2 C3 C2 C1 -63.1(3)
C23 P3 C17 C18 -151.9(2)
C23 P3 C17 C22 31.4(2)
C23 P3 C10 C11 -112.80(17)
C23 C24 C25 C26 2.0(4)
C23 C28 C27 C26 1.2(4)
C24 C23 C28 C27 -1.0(4)
C24 C25 C26 C27 -1.8(4)
C17 P3 C23 C24 61.6(2)
C17 P3 C23 C28 -111.8(2)
C17 P3 C10 C11 142.92(17)
C17 C18 C19 C20 1.0(5)
C17 C22 C21 C20 0.0(6)
C29 P4 C11 C10 174.08(15)
C29 P4 C35 C36 53.9(2)
C29 P4 C35 C40 -125.1(3)
C29 C34 C33 C32 -0.7(4)
C29 C30 C31 C32 -0.1(5)
C11 P4 C29 C34 145.8(2)
C11 P4 C29 C30 -38.8(2)
C11 P4 C35 C36 -55.1(2)
C11 P4 C35 C40 125.9(3)
C25 C26 C27 C28 0.2(4)
C10 P3 C23 C24 -45.5(2)
C10 P3 C23 C28 141.1(2)
C10 P3 C17 C18 -43.7(2)
C10 P3 C17 C22 139.5(2)
C28 C23 C24 C25 -0.6(4)
C14 C15 C16 Fe3 -60.26(18)
C14 C15 C16 C12 -0.3(3)
C14 C13 C12 Fe3 61.13(19)
C14 C13 C12 C16 0.3(3)
C34 C29 C30 C31 -0.2(4)
C34 C33 C32 C31 0.4(4)
C30 C29 C34 C33 0.6(4)
C30 C31 C32 C33 0.0(5)
C35 P4 C29 C34 38.6(2)
C35 P4 C29 C30 -146.0(2)
C35 P4 C11 C10 -79.82(18)
C35 C36 C37 C38 0.2(5)
C35 C40 C39 C38 -0.2(7)
C15 C14 C13 Fe3 60.26(19)
C15 C14 C13 C12 -0.5(3)
C15 C16 C12 Fe3 -60.48(19)
C15 C16 C12 C13 0.0(3)
C18 C17 C22 C21 3.2(5)
C18 C19 C20 C21 2.4(6)
C13 C14 C15 Fe3 -59.71(18)
C13 C14 C15 C16 0.5(3)
C36 C35 C40 C39 -2.4(6)
C22 C17 C18 C19 -3.7(4)
C19 C20 C21 C22 -2.9(6)
C37 C38 C39 C40 3.0(7)
C40 C35 C36 C37 2.5(5)
C39 C38 C37 C36 -3.0(6)
